data_8101306
loop_
_publ_author_name
'H\"ohn, Peter'
'Kniep, R\"udiger'

_publ_section_title
;
Crystal structure of tetra(calcium/strontium) cyanamide dinitride, 
Ca~4--x~Sr~x~[CN~2~]N~2~ (x = 0.80)
;
_journal_issue 3
_journal_name_full 'Zeitschrift f\"ur Kristallographie - New Crystal Structures'
_journal_page_first 323
_journal_page_last 326
_journal_volume 215
_journal_year 2000
_chemical_formula_structural Sr3[MoN4]
_chemical_formula_sum 'Mo N4 Sr3'
_chemical_formula_weight 414.84
_chemical_name_common 'Tristrontium tetranitridomolybdate(VI)'
_space_group_IT_number 15
_symmetry_cell_setting monoclinic
_symmetry_space_group_name_Hall '-C 2yc'
_symmetry_space_group_name_H-M 'C 1 2/c 1'
_cell_angle_alpha 90.00
_cell_angle_beta 97.75(2)
_cell_angle_gamma 90.00
_cell_formula_units_Z 12
_cell_length_a 17.793(1)
_cell_length_b 10.295(1)
_cell_length_c 9.891(1)
_cell_measurement_temperature 293(2)
_cell_volume 1795.3(3)
_diffrn_ambient_temperature 293(2)
_exptl_crystal_density_diffrn 4.604
_cod_original_sg_symbol_H-M 'C 2/c'
_cod_database_code 8101306

loop_
_symmetry_equiv_pos_as_xyz
'x, y, z'
'-x, y, -z+1/2'
'x+1/2, y+1/2, z'
'-x+1/2, y+1/2, -z+1/2'
'-x, -y, -z'
'x, -y, z-1/2'
'-x+1/2, -y+1/2, -z'
'x+1/2, -y+1/2, z-1/2'

loop_
_atom_site_label
_atom_site_type_symbol
_atom_site_fract_x
_atom_site_fract_y
_atom_site_fract_z
_atom_site_U_iso_or_equiv
_atom_site_adp_type
_atom_site_occupancy
_atom_site_symmetry_multiplicity
_atom_site_calc_flag
_atom_site_refinement_flags
_atom_site_disorder_assembly
_atom_site_disorder_group
Sr1 Sr 0.5000 0.49104(11) 0.2500 0.0109(3) Uani 1 2 d S . .
Sr2 Sr 0.02302(5) 0.33899(8) 0.08772(9) 0.00866(19) Uani 1 1 d . . .
Sr3 Sr 0.34665(5) 0.26625(7) 0.40018(8) 0.00625(19) Uani 1 1 d . . .
Sr4 Sr 0.32278(5) 0.37283(7) 0.04567(8) 0.00637(19) Uani 1 1 d . . .
Sr5 Sr 0.18546(5) 0.46737(8) 0.29985(9) 0.0095(2) Uani 1 1 d . . .
Mo1 Mo 0.5000 0.16572(9) 0.2500 0.0051(2) Uani 1 2 d S . .
Mo2 Mo 0.17573(4) 0.14820(7) 0.28766(7) 0.00414(17) Uani 1 1 d . . .
N1 N 0.2407(4) 0.0959(7) 0.4432(8) 0.0076(14) Uani 1 1 d . . .
N2 N 0.1399(5) 0.0031(7) 0.1907(8) 0.0108(15) Uani 1 1 d . . .
N3 N 0.2336(5) 0.2478(7) 0.1836(8) 0.0097(15) Uani 1 1 d . . .
N4 N 0.0966(5) 0.2519(8) 0.3360(8) 0.0135(16) Uani 1 1 d . . .
N5 N 0.4348(5) 0.0665(7) 0.3458(8) 0.0129(16) Uani 1 1 d . . .
N6 N 0.4491(5) 0.2789(7) 0.1239(8) 0.0139(17) Uani 1 1 d . . .

loop_
_atom_site_aniso_label
_atom_site_aniso_U_11
_atom_site_aniso_U_22
_atom_site_aniso_U_33
_atom_site_aniso_U_23
_atom_site_aniso_U_13
_atom_site_aniso_U_12
Sr1 0.0056(5) 0.0102(5) 0.0172(6) 0.000 0.0023(5) 0.000
Sr2 0.0089(4) 0.0108(4) 0.0065(4) 0.0002(3) 0.0017(3) -0.0023(3)
Sr3 0.0063(4) 0.0069(3) 0.0057(4) -0.0004(3) 0.0009(3) 0.0002(3)
Sr4 0.0066(4) 0.0071(3) 0.0053(4) 0.0000(3) 0.0007(3) 0.0003(3)
Sr5 0.0076(4) 0.0073(4) 0.0131(4) 0.0010(3) -0.0010(3) -0.0004(3)
Mo1 0.0038(5) 0.0056(4) 0.0057(5) 0.000 0.0002(4) 0.000
Mo2 0.0037(3) 0.0048(3) 0.0040(3) -0.0001(2) 0.0009(3) 0.0001(2)
N1 0.005(3) 0.012(3) 0.007(3) 0.003(3) 0.005(3) -0.002(3)
N2 0.017(4) 0.008(3) 0.007(4) -0.005(3) 0.001(3) -0.002(3)
N3 0.015(4) 0.009(3) 0.007(3) 0.001(3) 0.007(3) -0.005(3)
N4 0.011(4) 0.014(4) 0.013(4) -0.001(3) -0.004(3) 0.004(3)
N5 0.017(4) 0.008(3) 0.014(4) 0.002(3) 0.006(3) -0.002(3)
N6 0.018(4) 0.011(4) 0.013(4) -0.003(3) 0.002(3) 0.006(3)

loop_
_geom_bond_atom_site_label_1
_geom_bond_atom_site_label_2
_geom_bond_distance
_geom_bond_site_symmetry_2
_geom_bond_publ_flag
Sr1 N6 2.616(8) . ?
Sr1 N6 2.616(8) 2_655 ?
Sr1 N2 2.636(8) 4 ?
Sr1 N2 2.636(8) 3 ?
Sr1 N4 3.239(8) 3 ?
Sr1 N4 3.239(8) 4 ?
Sr1 Mo1 3.3491(16) . ?
Sr1 Mo2 3.4957(9) 4 ?
Sr1 Mo2 3.4957(9) 3 ?
Sr1 Sr4 3.7135(11) . ?
Sr1 Sr4 3.7135(11) 2_655 ?
Sr1 Sr2 3.9691(14) 4 ?
Sr2 N4 2.517(9) 2 ?
Sr2 N5 2.519(8) 4 ?
Sr2 N6 2.526(8) 7 ?
Sr2 N4 2.772(8) . ?
Sr2 N5 2.850(8) 8_455 ?
Sr2 Mo1 3.3105(9) 7 ?
Sr2 Sr2 3.4184(17) 2 ?
Sr2 Sr5 3.5870(13) . ?
Sr2 Sr3 3.5908(13) 8_455 ?
Sr2 Mo2 3.7017(12) . ?
Sr2 Mo1 3.7730(12) 3_455 ?
Sr2 Sr2 3.7801(17) 5_565 ?
Sr3 N2 2.621(7) 4 ?
Sr3 N1 2.650(7) . ?
Sr3 N4 2.674(8) 7_556 ?
Sr3 N5 2.684(8) . ?
Sr3 N1 2.735(8) 7_556 ?
Sr3 N3 2.740(8) . ?
Sr3 Mo2 3.2861(11) 7_556 ?
Sr3 Mo2 3.3243(11) . ?
Sr3 Mo1 3.4374(10) . ?
Sr3 Sr5 3.5679(12) . ?
Sr3 Sr2 3.5908(13) 8_556 ?
Sr3 Sr4 3.6439(12) . ?
Sr4 N6 2.473(8) . ?
Sr4 N1 2.568(7) 4 ?
Sr4 N3 2.572(7) . ?
Sr4 N3 2.660(8) 7 ?
Sr4 N2 2.821(8) 7 ?
Sr4 N2 2.928(8) 4 ?
Sr4 Mo2 3.2778(11) 4 ?
Sr4 Mo2 3.3078(11) 7 ?
Sr4 Sr5 3.6037(13) 6_565 ?
Sr4 Sr4 3.6454(16) 7 ?
Sr5 N5 2.620(8) 4 ?
Sr5 N3 2.726(8) . ?
Sr5 N4 2.775(9) . ?
Sr5 N1 2.777(8) 7_556 ?
Sr5 N2 3.118(8) 4 ?
Sr5 N1 3.179(8) 4 ?
Sr5 N3 3.220(8) 4 ?
Sr5 Mo2 3.2917(11) . ?
Sr5 Mo2 3.3003(11) 4 ?
Sr5 Sr4 3.6037(13) 6_566 ?
Mo1 N6 1.852(8) 2_655 ?
Mo1 N6 1.852(8) . ?
Mo1 N5 1.893(8) . ?
Mo1 N5 1.893(8) 2_655 ?
Mo1 Sr2 3.3105(9) 7 ?
Mo1 Sr2 3.3105(9) 8_556 ?
Mo1 Sr3 3.4374(10) 2_655 ?
Mo1 Sr2 3.7730(12) 3_545 ?
Mo1 Sr2 3.7730(12) 4_545 ?
Mo1 Sr5 3.8553(10) 4_545 ?
Mo2 N2 1.842(7) . ?
Mo2 N3 1.860(7) . ?
Mo2 N1 1.874(8) . ?
Mo2 N4 1.879(8) . ?
Mo2 Sr4 3.2778(11) 4_545 ?
Mo2 Sr3 3.2861(11) 7_556 ?
Mo2 Sr5 3.3003(11) 4_545 ?
Mo2 Sr4 3.3078(11) 7 ?
Mo2 Sr1 3.4957(9) 3_445 ?
N1 Sr4 2.568(7) 4_545 ?
N1 Sr3 2.735(8) 7_556 ?
N1 Sr5 2.777(8) 7_556 ?
N1 Sr5 3.179(8) 4_545 ?
N2 Sr3 2.621(7) 4_545 ?
N2 Sr1 2.636(8) 3_445 ?
N2 Sr4 2.821(8) 7 ?
N2 Sr4 2.928(8) 4_545 ?
N2 Sr5 3.118(8) 4_545 ?
N3 Sr4 2.660(8) 7 ?
N3 Sr5 3.220(8) 4_545 ?
N4 Sr2 2.517(9) 2 ?
N4 Sr3 2.674(8) 7_556 ?
N4 Sr1 3.239(8) 3_445 ?
N5 Sr2 2.519(8) 4_545 ?
N5 Sr5 2.620(8) 4_545 ?
N5 Sr2 2.850(8) 8_556 ?
N6 Sr2 2.526(8) 7 ?
